data_4027181
loop_
_publ_author_name
'Abdolali Alizadeh'
'Atieh Rezvanian'
'Long-Guan Zhu'

_publ_section_title
;
 Synthesis of Heterocyclic [3.3.3]Propellanes via a Sequential
 Four-Component Reaction
;
_journal_name_full 'Journal of Organic Chemistry'
_journal_page_first 4385
_journal_page_last 4390
_journal_paper_doi 10.1021/jo300457m
_journal_volume 77
_journal_year 2012
_chemical_formula_sum 'C21 H19 N3 O4'
_chemical_formula_weight 377.39
_chemical_name_systematic
;
 ?
;
_space_group_IT_number 14
_symmetry_cell_setting monoclinic
_symmetry_space_group_name_Hall '-P 2ybc'
_symmetry_space_group_name_H-M 'P 1 21/c 1'
_atom_sites_solution_hydrogens geom
_atom_sites_solution_primary direct
_atom_sites_solution_secondary difmap
_audit_creation_method SHELXL-97
_cell_angle_alpha 90.00
_cell_angle_beta 97.614(4)
_cell_angle_gamma 90.00
_cell_formula_units_Z 4
_cell_length_a 9.6045(5)
_cell_length_b 17.1080(7)
_cell_length_c 11.7885(5)
_cell_measurement_temperature 293(2)
_cell_volume 1919.93(15)
_computing_structure_refinement 'SHELXL-97 (Sheldrick, 1997)'
_diffrn_ambient_temperature 293(2)
_diffrn_measured_fraction_theta_full 0.996
_diffrn_measured_fraction_theta_max 0.996
_diffrn_radiation_monochromator graphite
_diffrn_radiation_source 'fine-focus sealed tube'
_diffrn_radiation_type MoK\a
_diffrn_radiation_wavelength 0.71073
_diffrn_reflns_av_R_equivalents 0.0238
_diffrn_reflns_av_sigmaI/netI 0.0334
_diffrn_reflns_limit_h_max 11
_diffrn_reflns_limit_h_min -10
_diffrn_reflns_limit_k_max 19
_diffrn_reflns_limit_k_min -20
_diffrn_reflns_limit_l_max 14
_diffrn_reflns_limit_l_min -11
_diffrn_reflns_number 7857
_diffrn_reflns_theta_full 25.10
_diffrn_reflns_theta_max 25.10
_diffrn_reflns_theta_min 2.95
_exptl_absorpt_coefficient_mu 0.092
_exptl_absorpt_correction_T_max 0.9818
_exptl_absorpt_correction_T_min 0.9711
_exptl_crystal_density_diffrn 1.306
_exptl_crystal_F_000 792
_exptl_crystal_size_max 0.32
_exptl_crystal_size_mid 0.26
_exptl_crystal_size_min 0.20
_refine_diff_density_max 1.094
_refine_diff_density_min -0.428
_refine_diff_density_rms 0.061
_refine_ls_extinction_coef 0.003(3)
_refine_ls_extinction_expression Fc^*^=kFc[1+0.001xFc^2^\l^3^/sin(2\q)]^-1/4^
_refine_ls_extinction_method SHELXL
_refine_ls_goodness_of_fit_ref 0.986
_refine_ls_hydrogen_treatment mixed
_refine_ls_matrix_type full
_refine_ls_number_parameters 257
_refine_ls_number_reflns 3406
_refine_ls_number_restraints 0
_refine_ls_restrained_S_all 0.986
_refine_ls_R_factor_all 0.1026
_refine_ls_R_factor_gt 0.0784
_refine_ls_shift/su_max 0.000
_refine_ls_shift/su_mean 0.000
_refine_ls_structure_factor_coef Fsqd
_refine_ls_weighting_details 'calc w=1/[\s^2^(Fo^2^)+(0.1478P)^2^+2.2004P] where P=(Fo^2^+2Fc^2^)/3'
_refine_ls_weighting_scheme calc
_refine_ls_wR_factor_gt 0.2240
_refine_ls_wR_factor_ref 0.2532
_reflns_number_gt 2485
_reflns_number_total 3406
_reflns_threshold_expression >2sigma(I)
_cod_data_source_file jo300457m_si_002.cif
_cod_data_source_block 120109_enm12
_cod_database_code 4027181

loop_
_symmetry_equiv_pos_as_xyz
'x, y, z'
'-x, y+1/2, -z+1/2'
'-x, -y, -z'
'x, -y-1/2, z-1/2'

loop_
_atom_site_label
_atom_site_type_symbol
_atom_site_fract_x
_atom_site_fract_y
_atom_site_fract_z
_atom_site_U_iso_or_equiv
_atom_site_adp_type
_atom_site_occupancy
_atom_site_symmetry_multiplicity
_atom_site_calc_flag
_atom_site_refinement_flags
O2 O 0.2563(3) 0.22612(14) 0.94810(18) 0.0473(7) Uani 1 1 d .
O1 O 0.2918(3) 0.11097(17) 0.5972(2) 0.0538(7) Uani 1 1 d .
O4 O -0.0135(3) 0.08145(15) 0.6372(2) 0.0541(7) Uani 1 1 d .
N2 N 0.1210(4) 0.33127(17) 0.8943(3) 0.0553(9) Uani 1 1 d .
H2A H 0.1500 0.3508 0.9605 0.066 Uiso 1 1 calc R
H2B H 0.0632 0.3571 0.8464 0.066 Uiso 1 1 calc R
O3 O -0.0348(4) -0.02775(18) 0.7381(3) 0.0799(10) Uani 1 1 d .
C11 C 0.1351(3) 0.21903(18) 0.7684(3) 0.0359(7) Uani 1 1 d .
C8 C 0.2133(3) 0.14233(17) 0.7820(2) 0.0339(7) Uani 1 1 d .
C10 C 0.1653(3) 0.26176(18) 0.8664(3) 0.0391(8) Uani 1 1 d .
N3 N 0.2903(3) 0.08809(17) 0.9648(2) 0.0493(8) Uani 1 1 d .
C16 C 0.0243(4) 0.0341(2) 0.7268(3) 0.0472(9) Uani 1 1 d .
C7 C 0.3184(3) 0.13350(18) 0.6944(3) 0.0377(7) Uani 1 1 d .
C1 C 0.4536(3) 0.17071(18) 0.8676(3) 0.0419(8) Uani 1 1 d .
C6 C 0.4580(3) 0.15642(19) 0.7525(3) 0.0438(8) Uani 1 1 d .
N1 N -0.0311(4) 0.2716(2) 0.5999(3) 0.0683(10) Uani 1 1 d .
C4 C 0.7000(4) 0.1879(3) 0.7716(5) 0.0721(13) Uani 1 1 d .
H4 H 0.7839 0.1931 0.7409 0.087 Uiso 1 1 calc R
C5 C 0.5810(4) 0.1646(2) 0.7025(4) 0.0586(10) Uani 1 1 d .
H5 H 0.5823 0.1545 0.6251 0.070 Uiso 1 1 calc R
C12 C 0.0441(3) 0.24668(19) 0.6736(3) 0.0414(8) Uani 1 1 d .
C13 C 0.1376(3) 0.06746(18) 0.8039(3) 0.0407(8) Uani 1 1 d .
C9 C 0.3083(3) 0.15652(18) 0.8970(3) 0.0385(8) Uani 1 1 d .
C14 C 0.1907(4) 0.0393(2) 0.9085(3) 0.0474(9) Uani 1 1 d .
C15 C 0.1559(5) -0.0356(2) 0.9632(4) 0.0715(13) Uani 1 1 d .
H15A H 0.0710 -0.0568 0.9227 0.107 Uiso 1 1 calc R
H15B H 0.1432 -0.0261 1.0414 0.107 Uiso 1 1 calc R
H15C H 0.2313 -0.0722 0.9607 0.107 Uiso 1 1 calc R
C19 C 0.3426(8) 0.1110(5) 1.1590(7) 0.125(3) Uani 1 1 d .
H19 H 0.2756 0.1506 1.1527 0.150 Uiso 1 1 calc R
C17 C -0.1339(4) 0.0598(3) 0.5583(4) 0.0685(12) Uani 1 1 d .
H17A H -0.1131 0.0133 0.5179 0.103 Uiso 1 1 calc R
H17B H -0.1572 0.1014 0.5046 0.103 Uiso 1 1 calc R
H17C H -0.2119 0.0500 0.5995 0.103 Uiso 1 1 calc R
C3 C 0.6966(4) 0.2037(3) 0.8861(5) 0.0723(14) Uani 1 1 d .
H3 H 0.7785 0.2201 0.9308 0.087 Uiso 1 1 calc R
C2 C 0.5747(4) 0.1958(2) 0.9366(4) 0.0575(10) Uani 1 1 d .
H2 H 0.5738 0.2068 1.0138 0.069 Uiso 1 1 calc R
C20 C 0.4355(12) 0.0805(7) 1.2822(7) 0.173(4) Uani 1 1 d .
H20A H 0.4053 0.1106 1.3443 0.207 Uiso 1 1 calc R
H20B H 0.4109 0.0264 1.2940 0.207 Uiso 1 1 calc R
C18 C 0.3806(7) 0.0688(4) 1.0695(5) 0.0897(16) Uani 1 1 d .
H18 H 0.4538 0.0328 1.0751 0.108 Uiso 1 1 calc R
C21 C 0.5671(14) 0.0849(7) 1.2904(12) 0.209(6) Uani 1 1 d .
H21A H 0.5996 0.0548 1.2305 0.314 Uiso 1 1 calc R
H21B H 0.6079 0.0649 1.3634 0.314 Uiso 1 1 calc R
H21C H 0.5943 0.1385 1.2836 0.314 Uiso 1 1 calc R

loop_
_atom_site_aniso_label
_atom_site_aniso_U_11
_atom_site_aniso_U_22
_atom_site_aniso_U_33
_atom_site_aniso_U_23
_atom_site_aniso_U_13
_atom_site_aniso_U_12
O2 0.0618(15) 0.0409(13) 0.0353(12) -0.0028(10) -0.0079(10) 0.0111(11)
O1 0.0526(14) 0.0705(17) 0.0366(13) -0.0040(12) -0.0001(10) 0.0057(13)
O4 0.0484(14) 0.0485(14) 0.0608(16) -0.0062(12) -0.0099(11) -0.0107(11)
N2 0.078(2) 0.0422(17) 0.0419(16) -0.0055(13) -0.0083(14) 0.0160(16)
O3 0.095(2) 0.0515(17) 0.090(2) -0.0032(15) -0.0009(18) -0.0353(16)
C11 0.0386(16) 0.0315(15) 0.0358(16) 0.0018(13) -0.0019(13) 0.0019(13)
C8 0.0355(16) 0.0311(15) 0.0331(15) 0.0004(12) -0.0025(12) -0.0009(12)
C10 0.0459(17) 0.0330(16) 0.0370(17) 0.0038(13) 0.0000(13) 0.0039(14)
N3 0.0565(18) 0.0449(17) 0.0437(16) 0.0171(13) -0.0037(13) 0.0027(14)
C16 0.050(2) 0.0337(18) 0.059(2) -0.0082(16) 0.0115(17) -0.0059(15)
C7 0.0385(16) 0.0346(16) 0.0386(17) 0.0060(14) -0.0001(13) 0.0031(13)
C1 0.0425(18) 0.0320(16) 0.0469(19) 0.0066(14) -0.0106(14) 0.0016(14)
C6 0.0380(17) 0.0406(18) 0.051(2) 0.0093(15) -0.0006(14) 0.0034(14)
N1 0.074(2) 0.062(2) 0.059(2) 0.0018(17) -0.0264(18) 0.0159(18)
C4 0.041(2) 0.077(3) 0.097(4) 0.014(3) 0.005(2) -0.003(2)
C5 0.042(2) 0.060(2) 0.074(3) 0.011(2) 0.0089(18) 0.0022(17)
C12 0.0427(17) 0.0362(17) 0.0430(18) -0.0017(14) -0.0027(15) 0.0031(14)
C13 0.0456(18) 0.0284(16) 0.0482(19) 0.0006(14) 0.0065(14) -0.0012(13)
C9 0.0434(17) 0.0330(16) 0.0361(17) 0.0025(13) -0.0056(13) 0.0033(13)
C14 0.0495(19) 0.0354(17) 0.058(2) 0.0094(16) 0.0098(16) 0.0046(15)
C15 0.078(3) 0.048(2) 0.091(3) 0.031(2) 0.021(2) 0.002(2)
C19 0.116(5) 0.119(5) 0.147(6) 0.004(5) 0.041(5) 0.056(4)
C17 0.048(2) 0.080(3) 0.072(3) -0.019(2) -0.0120(19) -0.007(2)
C3 0.038(2) 0.059(3) 0.111(4) 0.013(3) -0.024(2) -0.0081(18)
C2 0.056(2) 0.045(2) 0.064(2) 0.0044(18) -0.0230(18) 0.0016(17)
C20 0.157(8) 0.264(13) 0.087(5) -0.003(6) -0.020(5) 0.056(9)
C18 0.101(4) 0.093(4) 0.069(3) 0.021(3) -0.012(3) 0.005(3)
C21 0.183(11) 0.178(10) 0.235(13) -0.028(9) -0.089(9) 0.054(9)

loop_
_atom_type_symbol
_atom_type_description
_atom_type_scat_dispersion_real
_atom_type_scat_dispersion_imag
_atom_type_scat_source
C C 0.0033 0.0016 'International Tables Vol C Tables 4.2.6.8 and 6.1.1.4'
H H 0.0000 0.0000 'International Tables Vol C Tables 4.2.6.8 and 6.1.1.4'
N N 0.0061 0.0033 'International Tables Vol C Tables 4.2.6.8 and 6.1.1.4'
O O 0.0106 0.0060 'International Tables Vol C Tables 4.2.6.8 and 6.1.1.4'

loop_
_geom_angle_atom_site_label_1
_geom_angle_atom_site_label_2
_geom_angle_atom_site_label_3
_geom_angle
C10 O2 C9 107.4(2)
C16 O4 C17 117.7(3)
C10 N2 H2A 120.0
C10 N2 H2B 120.0
H2A N2 H2B 120.0
C10 C11 C12 122.1(3)
C10 C11 C8 109.2(3)
C12 C11 C8 128.6(3)
C11 C8 C13 120.7(3)
C11 C8 C7 112.0(2)
C13 C8 C7 113.8(3)
C11 C8 C9 100.6(2)
C13 C8 C9 102.9(2)
C7 C8 C9 103.8(2)
N2 C10 O2 115.2(3)
N2 C10 C11 130.9(3)
O2 C10 C11 113.9(3)
C14 N3 C9 110.7(3)
C14 N3 C18 124.9(3)
C9 N3 C18 123.8(3)
O3 C16 O4 122.0(3)
O3 C16 C13 126.8(4)
O4 C16 C13 111.1(3)
O1 C7 C6 126.4(3)
O1 C7 C8 126.3(3)
C6 C7 C8 107.3(3)
C6 C1 C2 119.6(3)
C6 C1 C9 110.3(3)
C2 C1 C9 130.1(3)
C1 C6 C5 122.2(3)
C1 C6 C7 111.0(3)
C5 C6 C7 126.7(3)
C5 C4 C3 120.8(4)
C5 C4 H4 119.6
C3 C4 H4 119.6
C4 C5 C6 117.6(4)
C4 C5 H5 121.2
C6 C5 H5 121.2
N1 C12 C11 177.0(4)
C14 C13 C16 126.4(3)
C14 C13 C8 109.0(3)
C16 C13 C8 124.6(3)
N3 C9 O2 111.3(3)
N3 C9 C1 116.3(3)
O2 C9 C1 110.1(3)
N3 C9 C8 105.0(2)
O2 C9 C8 107.2(2)
C1 C9 C8 106.3(3)
C13 C14 N3 112.1(3)
C13 C14 C15 128.2(4)
N3 C14 C15 119.7(3)
C14 C15 H15A 109.5
C14 C15 H15B 109.5
H15A C15 H15B 109.5
C14 C15 H15C 109.5
H15A C15 H15C 109.5
H15B C15 H15C 109.5
C18 C19 C20 109.6(6)
C18 C19 H19 125.2
C20 C19 H19 125.2
O4 C17 H17A 109.5
O4 C17 H17B 109.5
H17A C17 H17B 109.5
O4 C17 H17C 109.5
H17A C17 H17C 109.5
H17B C17 H17C 109.5
C4 C3 C2 122.0(4)
C4 C3 H3 119.0
C2 C3 H3 119.0
C3 C2 C1 117.7(4)
C3 C2 H2 121.1
C1 C2 H2 121.1
C21 C20 C19 117.4(10)
C21 C20 H20A 108.0
C19 C20 H20A 108.0
C21 C20 H20B 108.0
C19 C20 H20B 108.0
H20A C20 H20B 107.2
C19 C18 N3 110.2(6)
C19 C18 H18 124.9
N3 C18 H18 124.9
C20 C21 H21A 109.5
C20 C21 H21B 109.5
H21A C21 H21B 109.5
C20 C21 H21C 109.5
H21A C21 H21C 109.5
H21B C21 H21C 109.5

loop_
_geom_bond_atom_site_label_1
_geom_bond_atom_site_label_2
_geom_bond_distance
O2 C10 1.357(4)
O2 C9 1.453(4)
O1 C7 1.204(4)
O4 C16 1.341(4)
O4 C17 1.434(4)
N2 C10 1.319(4)
N2 H2A 0.8600
N2 H2B 0.8600
O3 C16 1.217(4)
C11 C10 1.365(4)
C11 C12 1.407(4)
C11 C8 1.509(4)
C8 C13 1.512(4)
C8 C7 1.544(4)
C8 C9 1.550(4)
N3 C14 1.373(5)
N3 C9 1.441(4)
N3 C18 1.449(6)
C16 C13 1.441(5)
C7 C6 1.475(4)
C1 C6 1.385(5)
C1 C2 1.396(5)
C1 C9 1.501(5)
C6 C5 1.396(5)
N1 C12 1.137(4)
C4 C5 1.371(6)
C4 C3 1.382(7)
C4 H4 0.9300
C5 H5 0.9300
C13 C14 1.359(5)
C14 C15 1.492(5)
C15 H15A 0.9600
C15 H15B 0.9600
C15 H15C 0.9600
C19 C18 1.367(9)
C19 C20 1.685(11)
C19 H19 0.9300
C17 H17A 0.9600
C17 H17B 0.9600
C17 H17C 0.9600
C3 C2 1.388(7)
C3 H3 0.9300
C2 H2 0.9300
C20 C21 1.257(14)
C20 H20A 0.9700
C20 H20B 0.9700
C18 H18 0.9300
C21 H21A 0.9600
C21 H21B 0.9600
C21 H21C 0.9600

loop_
_geom_hbond_atom_site_label_D
_geom_hbond_atom_site_label_H
_geom_hbond_atom_site_label_A
_geom_hbond_distance_DH
_geom_hbond_distance_HA
_geom_hbond_distance_DA
_geom_hbond_angle_DHA
_geom_hbond_site_symmetry_A
N2 H2A O1 0.86 2.07 2.889(4) 158.1 4_566
N2 H2B O3 0.86 2.21 2.932(4) 141.7 2_556

loop_
_geom_torsion_atom_site_label_1
_geom_torsion_atom_site_label_2
_geom_torsion_atom_site_label_3
_geom_torsion_atom_site_label_4
_geom_torsion
C10 C11 C8 C13 103.8(3)
C12 C11 C8 C13 -76.2(4)
C10 C11 C8 C7 -118.0(3)
C12 C11 C8 C7 62.1(4)
C10 C11 C8 C9 -8.3(3)
C12 C11 C8 C9 171.8(3)
C9 O2 C10 N2 -172.1(3)
C9 O2 C10 C11 7.9(4)
C12 C11 C10 N2 0.7(6)
C8 C11 C10 N2 -179.3(4)
C12 C11 C10 O2 -179.3(3)
C8 C11 C10 O2 0.7(4)
C17 O4 C16 O3 4.6(5)
C17 O4 C16 C13 -174.2(3)
C11 C8 C7 O1 -83.5(4)
C13 C8 C7 O1 57.7(4)
C9 C8 C7 O1 168.8(3)
C11 C8 C7 C6 97.5(3)
C13 C8 C7 C6 -121.2(3)
C9 C8 C7 C6 -10.2(3)
C2 C1 C6 C5 1.4(5)
C9 C1 C6 C5 -179.5(3)
C2 C1 C6 C7 -177.8(3)
C9 C1 C6 C7 1.3(4)
O1 C7 C6 C1 -173.1(3)
C8 C7 C6 C1 5.9(4)
O1 C7 C6 C5 7.7(6)
C8 C7 C6 C5 -173.3(3)
C3 C4 C5 C6 -0.9(6)
C1 C6 C5 C4 -0.3(6)
C7 C6 C5 C4 178.9(4)
C10 C11 C12 N1 -10(8)
C8 C11 C12 N1 170(8)
O3 C16 C13 C14 -6.4(6)
O4 C16 C13 C14 172.4(3)
O3 C16 C13 C8 176.0(4)
O4 C16 C13 C8 -5.2(5)
C11 C8 C13 C14 -116.3(3)
C7 C8 C13 C14 106.2(3)
C9 C8 C13 C14 -5.5(3)
C11 C8 C13 C16 61.6(4)
C7 C8 C13 C16 -75.9(4)
C9 C8 C13 C16 172.5(3)
C14 N3 C9 O2 111.2(3)
C18 N3 C9 O2 -77.4(5)
C14 N3 C9 C1 -121.7(3)
C18 N3 C9 C1 49.7(5)
C14 N3 C9 C8 -4.5(4)
C18 N3 C9 C8 166.9(4)
C10 O2 C9 N3 -127.2(3)
C10 O2 C9 C1 102.4(3)
C10 O2 C9 C8 -13.0(3)
C6 C1 C9 N3 108.6(3)
C2 C1 C9 N3 -72.5(5)
C6 C1 C9 O2 -123.7(3)
C2 C1 C9 O2 55.2(4)
C6 C1 C9 C8 -7.8(3)
C2 C1 C9 C8 171.1(3)
C11 C8 C9 N3 131.0(3)
C13 C8 C9 N3 5.8(3)
C7 C8 C9 N3 -113.0(3)
C11 C8 C9 O2 12.6(3)
C13 C8 C9 O2 -112.6(3)
C7 C8 C9 O2 128.6(3)
C11 C8 C9 C1 -105.2(3)
C13 C8 C9 C1 129.6(3)
C7 C8 C9 C1 10.7(3)
C16 C13 C14 N3 -174.8(3)
C8 C13 C14 N3 3.0(4)
C16 C13 C14 C15 6.8(6)
C8 C13 C14 C15 -175.4(4)
C9 N3 C14 C13 1.0(4)
C18 N3 C14 C13 -170.2(4)
C9 N3 C14 C15 179.6(3)
C18 N3 C14 C15 8.4(6)
C5 C4 C3 C2 0.9(7)
C4 C3 C2 C1 0.3(6)
C6 C1 C2 C3 -1.4(5)
C9 C1 C2 C3 179.7(3)
C18 C19 C20 C21 58.9(14)
C20 C19 C18 N3 173.4(6)
C14 N3 C18 C19 -109.4(6)
C9 N3 C18 C19 80.4(6)
